data_2229721
loop_
_publ_author_name
'Fun, Hoong-Kun'
'Quah, Ching Kheng'
Nithinchandra
'Kalluraya, Balakrishna'

_publ_section_title
;
 3-(<i>p</i>-Tolyl)-4-{3-[(phenylamino)methyl]-7<i>H</i>-[1,2,4]triazolo[3,4-<i>b</i>][1,3,4]thiadiazin-6-yl}sydnone
;
_journal_coeditor_code IS2692
_journal_issue 4
_journal_name_full 'Acta Crystallographica Section E'
_journal_page_first o1005
_journal_page_last o1006
_journal_paper_doi 10.1107/S1600536811010786
_journal_volume 67
_journal_year 2011
_chemical_formula_iupac 'C20 H17 N7 O2 S'
_chemical_formula_moiety 'C20 H17 N7 O2 S'
_chemical_formula_sum 'C20 H17 N7 O2 S'
_chemical_formula_weight 419.47
_chemical_name_common
;
3-(<i>p</i>-Tolyl)-4-{3-[(phenylamino)methyl]-7<i>H</i>-[1,2,4]triazolo[3,4-\
<i>b</i>][1,3,4]thiadiazin-6-yl}sydnone
;
_chemical_name_systematic
;
3-(4-methylphenyl)-4-{3-[(phenylamino)methyl]-
7<i>H</i>-1,2,4-triazolo[3,4-<i>b</i>][1,3,4]thiadiazin-6-yl}-1,2,3-
oxadiazol-3-ium-5-olate
;
_space_group_IT_number 14
_symmetry_cell_setting monoclinic
_symmetry_space_group_name_Hall '-P 2ybc'
_symmetry_space_group_name_H-M 'P 1 21/c 1'
_atom_sites_solution_hydrogens geom
_atom_sites_solution_primary direct
_atom_sites_solution_secondary difmap
_audit_creation_method SHELXL-97
_cell_angle_alpha 90
_cell_angle_beta 114.550(2)
_cell_angle_gamma 90
_cell_formula_units_Z 4
_cell_length_a 10.1210(4)
_cell_length_b 10.5065(4)
_cell_length_c 19.6370(6)
_cell_measurement_reflns_used 8225
_cell_measurement_temperature 100
_cell_measurement_theta_max 32.54
_cell_measurement_theta_min 2.80
_cell_volume 1899.36(12)
_computing_cell_refinement 'SAINT (Bruker, 2009)'
_computing_data_collection 'APEX2 (Bruker, 2009)'
_computing_data_reduction 'SAINT (Bruker, 2009)'
_computing_molecular_graphics 'SHELXTL (Sheldrick, 2008)'
_computing_publication_material
;
SHELXTL (Sheldrick, 2008) and PLATON (Spek, 2009)
;
_computing_structure_refinement 'SHELXTL (Sheldrick, 2008)'
_computing_structure_solution 'SHELXTL (Sheldrick, 2008)'
_diffrn_ambient_temperature 100
_diffrn_measured_fraction_theta_full 0.987
_diffrn_measured_fraction_theta_max 0.987
_diffrn_measurement_device_type
;
Bruker SMART APEXII DUO CCD area-detector diffractometer
;
_diffrn_measurement_method '\f and \w scans'
_diffrn_radiation_monochromator graphite
_diffrn_radiation_source 'fine-focus sealed tube'
_diffrn_radiation_type MoK\a
_diffrn_radiation_wavelength 0.71073
_diffrn_reflns_av_R_equivalents 0.0290
_diffrn_reflns_av_sigmaI/netI 0.0314
_diffrn_reflns_limit_h_max 15
_diffrn_reflns_limit_h_min -15
_diffrn_reflns_limit_k_max 15
_diffrn_reflns_limit_k_min -15
_diffrn_reflns_limit_l_max 29
_diffrn_reflns_limit_l_min -29
_diffrn_reflns_number 22363
_diffrn_reflns_theta_full 32.60
_diffrn_reflns_theta_max 32.60
_diffrn_reflns_theta_min 2.94
_diffrn_standards_number 0
_exptl_absorpt_coefficient_mu 0.205
_exptl_absorpt_correction_T_max 0.9472
_exptl_absorpt_correction_T_min 0.9324
_exptl_absorpt_correction_type multi-scan
_exptl_absorpt_process_details '(<i>SADABS</i>; Bruker, 2009)'
_exptl_crystal_colour orange
_exptl_crystal_density_diffrn 1.467
_exptl_crystal_density_method 'not measured'
_exptl_crystal_description block
_exptl_crystal_F_000 872
_exptl_crystal_size_max 0.346
_exptl_crystal_size_mid 0.283
_exptl_crystal_size_min 0.267
_refine_diff_density_max 0.489
_refine_diff_density_min -0.253
_refine_ls_extinction_method none
_refine_ls_goodness_of_fit_ref 1.059
_refine_ls_hydrogen_treatment constr
_refine_ls_matrix_type full
_refine_ls_number_parameters 272
_refine_ls_number_reflns 6845
_refine_ls_number_restraints 0
_refine_ls_restrained_S_all 1.059
_refine_ls_R_factor_all 0.0470
_refine_ls_R_factor_gt 0.0380
_refine_ls_shift/su_max 0.002
_refine_ls_shift/su_mean <0.001
_refine_ls_structure_factor_coef Fsqd
_refine_ls_weighting_details 'calc w=1/[\s^2^(Fo^2^)+(0.0589P)^2^+0.4436P] where P=(Fo^2^+2Fc^2^)/3'
_refine_ls_weighting_scheme calc
_refine_ls_wR_factor_gt 0.1019
_refine_ls_wR_factor_ref 0.1087
_reflns_number_gt 5754
_reflns_number_total 6845
_reflns_threshold_expression I>2\s(I)
_cod_data_source_file is2692.cif
_cod_data_source_block I
_cod_original_sg_symbol_H-M 'P 21/c'
_cod_database_code 2229721
_cod_database_fobs_code 2229721

loop_
_symmetry_equiv_pos_as_xyz
'x, y, z'
'-x, y+1/2, -z+1/2'
'-x, -y, -z'
'x, -y-1/2, z-1/2'

loop_
_atom_site_type_symbol
_atom_site_label
_atom_site_fract_x
_atom_site_fract_y
_atom_site_fract_z
_atom_site_U_iso_or_equiv
_atom_site_adp_type
_atom_site_calc_flag
_atom_site_refinement_flags
_atom_site_occupancy
_atom_site_disorder_assembly
_atom_site_disorder_group
S S1 0.76994(3) 0.59534(2) 1.086823(13) 0.01634(7) Uani d . 1 . .
O O1 0.29144(9) 0.96219(7) 1.00427(4) 0.01957(15) Uani d . 1 . .
O O2 0.51181(10) 0.92364(7) 1.10036(4) 0.02034(16) Uani d . 1 . .
N N1 0.39442(11) 0.30819(8) 0.79980(5) 0.01940(18) Uani d . 1 . .
H H1 0.4424 0.2500 0.8313 0.023 Uiso d R 1 . .
N N2 0.66867(10) 0.35357(8) 0.92354(5) 0.01599(16) Uani d . 1 . .
N N3 0.76192(10) 0.39417(8) 0.99600(5) 0.01605(16) Uani d . 1 . .
N N4 0.59144(9) 0.53924(8) 0.94311(4) 0.01301(15) Uani d . 1 . .
N N5 0.49010(9) 0.63271(8) 0.93523(4) 0.01330(15) Uani d . 1 . .
N N6 0.29928(10) 0.84348(8) 0.91836(4) 0.01433(15) Uani d . 1 . .
N N7 0.21520(11) 0.92571(9) 0.93095(5) 0.01882(17) Uani d . 1 . .
C C1 0.24653(12) 0.35564(10) 0.66818(6) 0.01858(19) Uani d . 1 . .
H H1A 0.2696 0.4417 0.6759 0.022 Uiso calc R 1 . .
C C2 0.15334(12) 0.31226(11) 0.59701(6) 0.0203(2) Uani d . 1 . .
H H2A 0.1146 0.3701 0.5578 0.024 Uiso calc R 1 . .
C C3 0.11761(12) 0.18408(11) 0.58390(6) 0.0203(2) Uani d . 1 . .
H H3A 0.0557 0.1559 0.5364 0.024 Uiso calc R 1 . .
C C4 0.17654(12) 0.09824(10) 0.64352(6) 0.01943(19) Uani d . 1 . .
H H4A 0.1535 0.0123 0.6355 0.023 Uiso calc R 1 . .
C C5 0.26881(12) 0.13991(10) 0.71441(6) 0.01743(18) Uani d . 1 . .
H H5A 0.3070 0.0817 0.7534 0.021 Uiso calc R 1 . .
C C6 0.30514(11) 0.26966(9) 0.72776(5) 0.01523(17) Uani d . 1 . .
C C7 0.44975(12) 0.43689(9) 0.81634(5) 0.01550(17) Uani d . 1 . .
H H7A 0.3723 0.4945 0.8128 0.019 Uiso calc R 1 . .
H H7B 0.4872 0.4638 0.7805 0.019 Uiso calc R 1 . .
C C8 0.56801(11) 0.44026(9) 0.89361(5) 0.01385(17) Uani d . 1 . .
C C9 0.71259(11) 0.50470(9) 1.00598(5) 0.01399(16) Uani d . 1 . .
C C10 0.68936(11) 0.74328(9) 1.03967(6) 0.01621(18) Uani d . 1 . .
H H10A 0.6906 0.8051 1.0766 0.019 Uiso calc R 1 . .
H H10B 0.7477 0.7769 1.0152 0.019 Uiso calc R 1 . .
C C11 0.53525(11) 0.72606(9) 0.98234(5) 0.01326(16) Uani d . 1 . .
C C12 0.42909(11) 0.82264(9) 0.97734(5) 0.01385(17) Uani d . 1 . .
C C13 0.42779(12) 0.90140(9) 1.03598(5) 0.01612(18) Uani d . 1 . .
C C14 0.24541(11) 0.79366(9) 0.84281(5) 0.01405(17) Uani d . 1 . .
C C15 0.10991(12) 0.73640(11) 0.81278(6) 0.0201(2) Uani d . 1 . .
H H15A 0.0557 0.7275 0.8409 0.024 Uiso calc R 1 . .
C C16 0.05717(12) 0.69250(12) 0.73922(6) 0.0215(2) Uani d . 1 . .
H H16A -0.0334 0.6534 0.7180 0.026 Uiso calc R 1 . .
C C17 0.13799(12) 0.70619(10) 0.69677(5) 0.01611(18) Uani d . 1 . .
C C18 0.27547(12) 0.76301(10) 0.72997(5) 0.01676(18) Uani d . 1 . .
H H18A 0.3308 0.7710 0.7024 0.020 Uiso calc R 1 . .
C C19 0.33082(12) 0.80769(10) 0.80326(5) 0.01638(18) Uani d . 1 . .
H H19A 0.4219 0.8457 0.8251 0.020 Uiso calc R 1 . .
C C20 0.07796(13) 0.66428(11) 0.61610(6) 0.0207(2) Uani d . 1 . .
H H20A 0.0210 0.5886 0.6099 0.031 Uiso calc R 1 . .
H H20B 0.1567 0.6470 0.6022 0.031 Uiso calc R 1 . .
H H20C 0.0180 0.7305 0.5848 0.031 Uiso calc R 1 . .

loop_
_atom_site_aniso_label
_atom_site_aniso_U_11
_atom_site_aniso_U_22
_atom_site_aniso_U_33
_atom_site_aniso_U_12
_atom_site_aniso_U_13
_atom_site_aniso_U_23
S1 0.01723(12) 0.01541(11) 0.01298(10) -0.00007(8) 0.00287(9) -0.00047(7)
O1 0.0246(4) 0.0170(3) 0.0176(3) 0.0046(3) 0.0092(3) -0.0020(3)
O2 0.0298(4) 0.0152(3) 0.0137(3) 0.0000(3) 0.0068(3) -0.0018(2)
N1 0.0258(5) 0.0125(3) 0.0133(3) -0.0004(3) 0.0017(3) -0.0003(3)
N2 0.0175(4) 0.0158(4) 0.0149(3) 0.0018(3) 0.0069(3) -0.0007(3)
N3 0.0152(4) 0.0168(4) 0.0154(3) 0.0015(3) 0.0056(3) -0.0002(3)
N4 0.0135(4) 0.0120(3) 0.0127(3) 0.0014(3) 0.0046(3) -0.0004(3)
N5 0.0151(4) 0.0114(3) 0.0135(3) 0.0021(3) 0.0061(3) 0.0004(3)
N6 0.0169(4) 0.0128(3) 0.0136(3) 0.0011(3) 0.0066(3) 0.0006(3)
N7 0.0214(4) 0.0178(4) 0.0173(4) 0.0049(3) 0.0081(3) -0.0010(3)
C1 0.0210(5) 0.0182(4) 0.0146(4) 0.0002(4) 0.0055(4) 0.0007(3)
C2 0.0192(5) 0.0264(5) 0.0143(4) 0.0004(4) 0.0058(4) 0.0013(4)
C3 0.0178(5) 0.0278(5) 0.0152(4) -0.0025(4) 0.0067(4) -0.0050(4)
C4 0.0186(5) 0.0200(4) 0.0203(4) -0.0017(4) 0.0087(4) -0.0059(3)
C5 0.0186(5) 0.0156(4) 0.0175(4) 0.0009(4) 0.0069(4) -0.0016(3)
C6 0.0164(4) 0.0157(4) 0.0136(4) 0.0008(3) 0.0062(3) -0.0016(3)
C7 0.0191(5) 0.0137(4) 0.0126(4) 0.0004(3) 0.0055(3) -0.0002(3)
C8 0.0166(4) 0.0128(4) 0.0134(4) -0.0003(3) 0.0074(3) -0.0010(3)
C9 0.0123(4) 0.0153(4) 0.0136(4) 0.0001(3) 0.0046(3) 0.0007(3)
C10 0.0157(4) 0.0137(4) 0.0168(4) -0.0010(3) 0.0043(3) -0.0010(3)
C11 0.0157(4) 0.0122(4) 0.0124(3) 0.0000(3) 0.0064(3) 0.0008(3)
C12 0.0167(4) 0.0118(4) 0.0126(3) 0.0008(3) 0.0056(3) 0.0001(3)
C13 0.0225(5) 0.0114(4) 0.0153(4) 0.0014(3) 0.0087(4) 0.0010(3)
C14 0.0157(4) 0.0140(4) 0.0120(3) 0.0011(3) 0.0053(3) 0.0008(3)
C15 0.0167(5) 0.0283(5) 0.0175(4) -0.0025(4) 0.0091(4) -0.0018(4)
C16 0.0155(5) 0.0306(5) 0.0176(4) -0.0047(4) 0.0061(4) -0.0026(4)
C17 0.0161(4) 0.0175(4) 0.0132(4) 0.0011(3) 0.0046(3) 0.0015(3)
C18 0.0184(5) 0.0190(4) 0.0139(4) -0.0026(4) 0.0078(3) 0.0013(3)
C19 0.0170(4) 0.0177(4) 0.0144(4) -0.0033(3) 0.0066(3) 0.0008(3)
C20 0.0203(5) 0.0254(5) 0.0134(4) -0.0004(4) 0.0040(4) -0.0004(3)

loop_
_atom_type_symbol
_atom_type_description
_atom_type_scat_dispersion_real
_atom_type_scat_dispersion_imag
_atom_type_scat_source
C C 0.0033 0.0016 'International Tables Vol C Tables 4.2.6.8 and 6.1.1.4'
H H 0.0000 0.0000 'International Tables Vol C Tables 4.2.6.8 and 6.1.1.4'
N N 0.0061 0.0033 'International Tables Vol C Tables 4.2.6.8 and 6.1.1.4'
O O 0.0106 0.0060 'International Tables Vol C Tables 4.2.6.8 and 6.1.1.4'
S S 0.1246 0.1234 'International Tables Vol C Tables 4.2.6.8 and 6.1.1.4'

loop_
_geom_angle_atom_site_label_1
_geom_angle_atom_site_label_2
_geom_angle_atom_site_label_3
_geom_angle_site_symmetry_1
_geom_angle_site_symmetry_3
_geom_angle
_geom_angle_publ_flag
C9 S1 C10 . . 95.43(5) ?
N7 O1 C13 . . 110.89(8) ?
C6 N1 C7 . . 121.96(8) ?
C6 N1 H1 . . 117.3 ?
C7 N1 H1 . . 116.9 ?
C8 N2 N3 . . 108.22(8) ?
C9 N3 N2 . . 106.42(8) ?
C8 N4 C9 . . 105.18(8) ?
C8 N4 N5 . . 123.82(8) ?
C9 N4 N5 . . 129.05(8) ?
C11 N5 N4 . . 115.69(8) ?
N7 N6 C12 . . 114.83(8) ?
N7 N6 C14 . . 115.79(8) ?
C12 N6 C14 . . 129.26(8) ?
N6 N7 O1 . . 104.84(8) ?
C2 C1 C6 . . 120.04(10) ?
C2 C1 H1A . . 120.0 ?
C6 C1 H1A . . 120.0 ?
C3 C2 C1 . . 121.08(10) ?
C3 C2 H2A . . 119.5 ?
C1 C2 H2A . . 119.5 ?
C2 C3 C4 . . 118.79(10) ?
C2 C3 H3A . . 120.6 ?
C4 C3 H3A . . 120.6 ?
C5 C4 C3 . . 120.77(10) ?
C5 C4 H4A . . 119.6 ?
C3 C4 H4A . . 119.6 ?
C4 C5 C6 . . 120.51(9) ?
C4 C5 H5A . . 119.7 ?
C6 C5 H5A . . 119.7 ?
N1 C6 C1 . . 122.34(9) ?
N1 C6 C5 . . 118.82(9) ?
C1 C6 C5 . . 118.81(9) ?
N1 C7 C8 . . 108.80(8) ?
N1 C7 H7A . . 109.9 ?
C8 C7 H7A . . 109.9 ?
N1 C7 H7B . . 109.9 ?
C8 C7 H7B . . 109.9 ?
H7A C7 H7B . . 108.3 ?
N2 C8 N4 . . 109.59(8) ?
N2 C8 C7 . . 125.84(9) ?
N4 C8 C7 . . 124.51(9) ?
N3 C9 N4 . . 110.58(8) ?
N3 C9 S1 . . 128.39(8) ?
N4 C9 S1 . . 120.71(7) ?
C11 C10 S1 . . 112.54(7) ?
C11 C10 H10A . . 109.1 ?
S1 C10 H10A . . 109.1 ?
C11 C10 H10B . . 109.1 ?
S1 C10 H10B . . 109.1 ?
H10A C10 H10B . . 107.8 ?
N5 C11 C12 . . 116.74(9) ?
N5 C11 C10 . . 124.96(9) ?
C12 C11 C10 . . 118.28(8) ?
N6 C12 C13 . . 105.37(9) ?
N6 C12 C11 . . 126.59(8) ?
C13 C12 C11 . . 127.41(9) ?
O2 C13 O1 . . 120.33(9) ?
O2 C13 C12 . . 135.62(10) ?
O1 C13 C12 . . 104.05(8) ?
C15 C14 C19 . . 122.95(9) ?
C15 C14 N6 . . 118.54(9) ?
C19 C14 N6 . . 118.50(9) ?
C14 C15 C16 . . 118.04(10) ?
C14 C15 H15A . . 121.0 ?
C16 C15 H15A . . 121.0 ?
C15 C16 C17 . . 121.14(10) ?
C15 C16 H16A . . 119.4 ?
C17 C16 H16A . . 119.4 ?
C16 C17 C18 . . 118.74(9) ?
C16 C17 C20 . . 121.11(10) ?
C18 C17 C20 . . 120.13(9) ?
C19 C18 C17 . . 121.34(9) ?
C19 C18 H18A . . 119.3 ?
C17 C18 H18A . . 119.3 ?
C14 C19 C18 . . 117.77(10) ?
C14 C19 H19A . . 121.1 ?
C18 C19 H19A . . 121.1 ?
C17 C20 H20A . . 109.5 ?
C17 C20 H20B . . 109.5 ?
H20A C20 H20B . . 109.5 ?
C17 C20 H20C . . 109.5 ?
H20A C20 H20C . . 109.5 ?
H20B C20 H20C . . 109.5 ?

loop_
_geom_bond_atom_site_label_1
_geom_bond_atom_site_label_2
_geom_bond_site_symmetry_2
_geom_bond_distance
_geom_bond_publ_flag
S1 C9 . 1.7315(10) ?
S1 C10 . 1.8196(10) ?
O1 N7 . 1.3756(12) ?
O1 C13 . 1.4093(13) ?
O2 C13 . 1.2177(12) ?
N1 C6 . 1.3855(12) ?
N1 C7 . 1.4479(13) ?
N1 H1 . 0.8621 ?
N2 C8 . 1.3097(13) ?
N2 N3 . 1.4075(12) ?
N3 C9 . 1.3106(13) ?
N4 C8 . 1.3751(12) ?
N4 C9 . 1.3790(12) ?
N4 N5 . 1.3814(11) ?
N5 C11 . 1.2943(12) ?
N6 N7 . 1.3063(12) ?
N6 C12 . 1.3605(13) ?
N6 C14 . 1.4491(12) ?
C1 C2 . 1.3983(14) ?
C1 C6 . 1.3999(14) ?
C1 H1A . 0.9300 ?
C2 C3 . 1.3904(16) ?
C2 H2A . 0.9300 ?
C3 C4 . 1.3998(16) ?
C3 H3A . 0.9300 ?
C4 C5 . 1.3861(14) ?
C4 H4A . 0.9300 ?
C5 C6 . 1.4079(14) ?
C5 H5A . 0.9300 ?
C7 C8 . 1.4924(14) ?
C7 H7A . 0.9700 ?
C7 H7B . 0.9700 ?
C10 C11 . 1.5079(14) ?
C10 H10A . 0.9700 ?
C10 H10B . 0.9700 ?
C11 C12 . 1.4511(14) ?
C12 C13 . 1.4226(13) ?
C14 C15 . 1.3851(15) ?
C14 C19 . 1.3893(14) ?
C15 C16 . 1.3941(15) ?
C15 H15A . 0.9300 ?
C16 C17 . 1.3968(15) ?
C16 H16A . 0.9300 ?
C17 C18 . 1.4013(15) ?
C17 C20 . 1.5075(14) ?
C18 C19 . 1.3914(13) ?
C18 H18A . 0.9300 ?
C19 H19A . 0.9300 ?
C20 H20A . 0.9600 ?
C20 H20B . 0.9600 ?
C20 H20C . 0.9600 ?

loop_
_geom_hbond_atom_site_label_D
_geom_hbond_atom_site_label_H
_geom_hbond_atom_site_label_A
_geom_hbond_site_symmetry_A
_geom_hbond_distance_DH
_geom_hbond_distance_HA
_geom_hbond_distance_DA
_geom_hbond_angle_DHA
_geom_hbond_publ_flag
C10 H10A O2 . 0.97 2.40 3.1654(14) 136 yes
N1 H1 O2 3_667 0.86 2.20 3.0218(11) 160 yes
C18 H18A N2 2_656 0.93 2.62 3.4246(14) 145 yes
C15 H15A Cg1 2_556 0.93 2.73 3.5537(14) 148 yes

loop_
_geom_torsion_atom_site_label_1
_geom_torsion_atom_site_label_2
_geom_torsion_atom_site_label_3
_geom_torsion_atom_site_label_4
_geom_torsion_site_symmetry_1
_geom_torsion_site_symmetry_2
_geom_torsion_site_symmetry_3
_geom_torsion_site_symmetry_4
_geom_torsion
_geom_torsion_publ_flag
C8 N2 N3 C9 . . . . -0.32(11) ?
C8 N4 N5 C11 . . . . -172.93(9) ?
C9 N4 N5 C11 . . . . 25.42(14) ?
C12 N6 N7 O1 . . . . -1.21(12) ?
C14 N6 N7 O1 . . . . -177.58(8) ?
C13 O1 N7 N6 . . . . 1.44(11) ?
C6 C1 C2 C3 . . . . -0.22(17) ?
C1 C2 C3 C4 . . . . 0.11(17) ?
C2 C3 C4 C5 . . . . 0.03(17) ?
C3 C4 C5 C6 . . . . -0.06(17) ?
C7 N1 C6 C1 . . . . -8.93(16) ?
C7 N1 C6 C5 . . . . 172.89(10) ?
C2 C1 C6 N1 . . . . -177.99(11) ?
C2 C1 C6 C5 . . . . 0.19(16) ?
C4 C5 C6 N1 . . . . 178.20(10) ?
C4 C5 C6 C1 . . . . -0.05(16) ?
C6 N1 C7 C8 . . . . -166.77(10) ?
N3 N2 C8 N4 . . . . 0.91(11) ?
N3 N2 C8 C7 . . . . 178.01(9) ?
C9 N4 C8 N2 . . . . -1.12(11) ?
N5 N4 C8 N2 . . . . -166.45(9) ?
C9 N4 C8 C7 . . . . -178.27(9) ?
N5 N4 C8 C7 . . . . 16.41(15) ?
N1 C7 C8 N2 . . . . 40.77(14) ?
N1 C7 C8 N4 . . . . -142.55(10) ?
N2 N3 C9 N4 . . . . -0.40(11) ?
N2 N3 C9 S1 . . . . 173.15(8) ?
C8 N4 C9 N3 . . . . 0.92(11) ?
N5 N4 C9 N3 . . . . 165.20(9) ?
C8 N4 C9 S1 . . . . -173.20(7) ?
N5 N4 C9 S1 . . . . -8.92(14) ?
C10 S1 C9 N3 . . . . 161.54(10) ?
C10 S1 C9 N4 . . . . -25.49(9) ?
C9 S1 C10 C11 . . . . 46.28(8) ?
N4 N5 C11 C12 . . . . -177.38(8) ?
N4 N5 C11 C10 . . . . 4.59(14) ?
S1 C10 C11 N5 . . . . -43.10(12) ?
S1 C10 C11 C12 . . . . 138.89(8) ?
N7 N6 C12 C13 . . . . 0.52(12) ?
C14 N6 C12 C13 . . . . 176.30(9) ?
N7 N6 C12 C11 . . . . 171.94(9) ?
C14 N6 C12 C11 . . . . -12.28(16) ?
N5 C11 C12 N6 . . . . -17.48(15) ?
C10 C11 C12 N6 . . . . 160.69(9) ?
N5 C11 C12 C13 . . . . 152.08(10) ?
C10 C11 C12 C13 . . . . -29.75(15) ?
N7 O1 C13 O2 . . . . 178.77(9) ?
N7 O1 C13 C12 . . . . -1.14(11) ?
N6 C12 C13 O2 . . . . -179.49(12) ?
C11 C12 C13 O2 . . . . 9.2(2) ?
N6 C12 C13 O1 . . . . 0.39(10) ?
C11 C12 C13 O1 . . . . -170.93(9) ?
N7 N6 C14 C15 . . . . -55.54(13) ?
C12 N6 C14 C15 . . . . 128.71(11) ?
N7 N6 C14 C19 . . . . 123.23(10) ?
C12 N6 C14 C19 . . . . -52.52(14) ?
C19 C14 C15 C16 . . . . -0.75(16) ?
N6 C14 C15 C16 . . . . 177.97(10) ?
C14 C15 C16 C17 . . . . -0.28(17) ?
C15 C16 C17 C18 . . . . 1.25(17) ?
C15 C16 C17 C20 . . . . -177.10(11) ?
C16 C17 C18 C19 . . . . -1.25(16) ?
C20 C17 C18 C19 . . . . 177.12(10) ?
C15 C14 C19 C18 . . . . 0.75(15) ?
N6 C14 C19 C18 . . . . -177.96(9) ?
C17 C18 C19 C14 . . . . 0.28(15) ?
